data_2217774
loop_
_publ_author_name
'Siero\'n, Les\/law'
'Kudaj, Adam'
'Olma, Aleksandra'
'Karolak-Wojciechowska, Janina'

_publ_section_title
;
 <i>tert</i>-Butyl
 <i>N</i>-[(<i>S</i>)-3-isopropyl-2-oxooxetan-3-yl]carbamate
;
_journal_coeditor_code GD2021
_journal_issue 3
_journal_name_full 'Acta Crystallographica Section E'
_journal_page_first o550
_journal_paper_doi 10.1107/S1600536808003279
_journal_volume 64
_journal_year 2008
_chemical_formula_iupac 'C11 H19 N O4'
_chemical_formula_moiety 'C11 H19 N O4'
_chemical_formula_sum 'C11 H19 N O4'
_chemical_formula_weight 229.27
_chemical_name_common N-Boc-\a-isopropyl-D-serine-\b-lactone
_chemical_name_systematic
;
<i>tert</i>-Butyl <i>N</i>-[(<i>S</i>)-3-isopropyl-2-oxooxetan-3-yl]carbamate
;
_space_group_IT_number 4
_symmetry_cell_setting monoclinic
_symmetry_space_group_name_Hall 'P 2yb'
_symmetry_space_group_name_H-M 'P 1 21 1'
_atom_sites_solution_hydrogens geom
_atom_sites_solution_primary direct
_atom_sites_solution_secondary difmap
_cell_angle_alpha 90
_cell_angle_beta 94.675(3)
_cell_angle_gamma 90
_cell_formula_units_Z 4
_cell_length_a 6.0475(2)
_cell_length_b 20.8957(6)
_cell_length_c 10.2928(3)
_cell_measurement_reflns_used 11196
_cell_measurement_temperature 298
_cell_measurement_theta_max 28.0
_cell_measurement_theta_min 1.9
_cell_volume 1296.34(7)
_computing_cell_refinement 'CrysAlis RED (Oxford Diffraction, 2007)'
_computing_data_collection 'CrysAlis CCD (Oxford Diffraction, 2007)'
_computing_data_reduction 'CrysAlis RED (Oxford Diffraction, 2007)'
_computing_molecular_graphics 'SHELXTL (Sheldrick, 2008)'
_computing_publication_material 'PLATON (Spek, 2003)'
_computing_structure_refinement 'SHELXTL (Sheldrick, 2008)'
_computing_structure_solution 'SHELXTL (Sheldrick, 2008)'
_diffrn_ambient_temperature 298
_diffrn_detector_area_resol_mean 8.2356
_diffrn_measured_fraction_theta_full 0.995
_diffrn_measured_fraction_theta_max 0.995
_diffrn_measurement_device_type 'Kuma KM-4-CCD'
_diffrn_measurement_method \w
_diffrn_radiation_monochromator graphite
_diffrn_radiation_type MoK\a
_diffrn_radiation_wavelength 0.71073
_diffrn_reflns_av_R_equivalents 0.0255
_diffrn_reflns_av_sigmaI/netI 0.0150
_diffrn_reflns_limit_h_max 7
_diffrn_reflns_limit_h_min -7
_diffrn_reflns_limit_k_max 25
_diffrn_reflns_limit_k_min -23
_diffrn_reflns_limit_l_max 12
_diffrn_reflns_limit_l_min -12
_diffrn_reflns_number 19342
_diffrn_reflns_reduction_process
;
;
_diffrn_reflns_theta_full 26.00
_diffrn_reflns_theta_max 26.00
_diffrn_reflns_theta_min 2.21
_diffrn_standards_decay_% 0
_diffrn_standards_interval_count 0
_diffrn_standards_number 0
_exptl_absorpt_coefficient_mu 0.089
_exptl_absorpt_correction_type none
_exptl_crystal_colour colourless
_exptl_crystal_density_diffrn 1.175
_exptl_crystal_density_method 'Not measured'
_exptl_crystal_description 'Rectangular plate'
_exptl_crystal_F_000 496
_exptl_crystal_size_max 0.4
_exptl_crystal_size_mid 0.3
_exptl_crystal_size_min 0.3
_refine_diff_density_max 0.138
_refine_diff_density_min -0.155
_refine_ls_extinction_coef 0.023(5)
_refine_ls_extinction_expression Fc^*^=kFc[1+0.001xFc^2^\l^3^/sin(2\q)]^-1/4^
_refine_ls_extinction_method 'SHELXTL (Bruker, 2000)'
_refine_ls_goodness_of_fit_ref 1.025
_refine_ls_hydrogen_treatment constr
_refine_ls_matrix_type full
_refine_ls_number_parameters 299
_refine_ls_number_reflns 2615
_refine_ls_number_restraints 1
_refine_ls_restrained_S_all 1.025
_refine_ls_R_factor_all 0.0426
_refine_ls_R_factor_gt 0.0353
_refine_ls_shift/su_max 0.000
_refine_ls_shift/su_mean 0.000
_refine_ls_structure_factor_coef Fsqd
_refine_ls_weighting_details 'calc w=1/[\s^2^(Fo^2^)+(0.0757P)^2^] where P=(Fo^2^+2Fc^2^)/3'
_refine_ls_weighting_scheme calc
_refine_ls_wR_factor_gt 0.0949
_refine_ls_wR_factor_ref 0.1032
_reflns_number_gt 2118
_reflns_number_total 2615
_reflns_threshold_expression I>2\s(I)
_cod_data_source_file gd2021.cif
_cod_data_source_block I
_cod_original_sg_symbol_H-M 'P 21'
_cod_database_code 2217774
_cod_database_fobs_code 2217774

loop_
_symmetry_equiv_pos_site_id
_symmetry_equiv_pos_as_xyz
1 x,y,z
2 -x,1/2+y,-z

loop_
_atom_site_aniso_label
_atom_site_aniso_U_11
_atom_site_aniso_U_22
_atom_site_aniso_U_33
_atom_site_aniso_U_12
_atom_site_aniso_U_13
_atom_site_aniso_U_23
O1 0.1125(17) 0.0604(12) 0.0703(11) 0.0111(11) -0.0261(11) 0.0139(9)
O2 0.0701(14) 0.121(2) 0.1255(19) 0.0289(13) -0.0045(13) -0.0300(16)
O9 0.0816(12) 0.0452(9) 0.0549(9) 0.0060(8) -0.0242(8) -0.0014(7)
O10 0.0752(11) 0.0329(8) 0.0572(9) 0.0017(7) -0.0190(7) -0.0017(6)
N8 0.0650(11) 0.0329(9) 0.0479(9) 0.0014(8) -0.0148(8) 0.0006(7)
C2 0.0660(18) 0.0677(17) 0.0690(16) 0.0119(13) -0.0178(13) -0.0129(13)
C3 0.0549(12) 0.0401(11) 0.0437(10) 0.0011(9) -0.0062(9) -0.0013(8)
C4 0.0836(18) 0.0597(16) 0.0548(13) -0.0038(14) -0.0004(12) 0.0062(11)
C5 0.0801(17) 0.0483(13) 0.0465(12) -0.0082(12) -0.0174(11) -0.0019(10)
C6 0.120(3) 0.0534(16) 0.0676(16) 0.0097(16) 0.0025(16) -0.0139(12)
C7 0.092(2) 0.084(2) 0.0889(19) -0.0388(19) -0.0102(17) 0.0089(17)
C9 0.0569(12) 0.0393(11) 0.0480(11) 0.0018(10) -0.0107(9) 0.0003(9)
C11 0.0625(14) 0.0343(11) 0.0623(13) -0.0004(10) -0.0025(11) -0.0064(9)
C12 0.0778(17) 0.0534(15) 0.0787(18) -0.0049(13) 0.0103(13) -0.0123(12)
C13 0.126(3) 0.0419(15) 0.099(2) 0.0051(16) -0.0194(19) 0.0095(13)
C14 0.0700(17) 0.0581(17) 0.097(2) -0.0114(13) 0.0063(14) -0.0184(14)
O21 0.124(2) 0.0657(13) 0.1089(16) 0.0282(13) -0.0526(14) 0.0013(12)
O22 0.191(3) 0.0772(16) 0.0807(14) -0.0227(18) 0.0218(16) 0.0257(13)
O29 0.0875(12) 0.0407(9) 0.0661(10) 0.0031(8) -0.0337(9) -0.0037(7)
O30 0.0761(11) 0.0358(8) 0.0608(9) 0.0037(7) -0.0226(8) -0.0020(7)
N28 0.0638(11) 0.0355(9) 0.0490(9) 0.0023(8) -0.0119(8) -0.0014(8)
C22 0.110(2) 0.0510(15) 0.0580(15) -0.0025(16) -0.0194(15) 0.0069(11)
C23 0.0553(12) 0.0462(12) 0.0433(10) 0.0034(10) -0.0088(9) -0.0020(9)
C24 0.0643(16) 0.079(2) 0.096(2) 0.0137(14) -0.0133(14) -0.0235(16)
C25 0.0652(14) 0.0490(12) 0.0464(11) -0.0050(11) -0.0111(10) -0.0019(10)
C26 0.093(2) 0.0652(16) 0.0618(15) 0.0043(14) 0.0082(14) -0.0139(12)
C27 0.0766(18) 0.0601(16) 0.0800(17) -0.0185(13) -0.0084(14) 0.0069(13)
C29 0.0621(13) 0.0382(11) 0.0470(11) 0.0006(10) -0.0069(10) -0.0006(9)
C31 0.0646(14) 0.0326(11) 0.0634(13) 0.0001(10) -0.0048(11) -0.0014(9)
C32 0.097(2) 0.0627(17) 0.0760(17) -0.0035(16) 0.0099(15) -0.0136(14)
C33 0.108(2) 0.0432(14) 0.101(2) 0.0107(15) -0.0159(18) 0.0070(14)
C34 0.0734(19) 0.0540(15) 0.114(2) -0.0037(14) 0.0167(16) -0.0104(15)

loop_
_atom_site_type_symbol
_atom_site_label
_atom_site_fract_x
_atom_site_fract_y
_atom_site_fract_z
_atom_site_U_iso_or_equiv
_atom_site_thermal_displace_type
_atom_site_calc_flag
_atom_site_refinement_flags
_atom_site_occupancy
O O1 0.6494(4) 0.23045(10) 0.63037(19) 0.0829(8) Uani . . 1.000
O O2 0.8994(4) 0.25263(14) 0.4835(3) 0.1062(10) Uani . . 1.000
O O9 0.2398(3) 0.27971(8) 0.20705(16) 0.0622(6) Uani . . 1.000
O O10 0.4114(3) 0.21360(7) 0.35786(15) 0.0564(5) Uani . . 1.000
N N8 0.4182(3) 0.31805(8) 0.39179(17) 0.0497(6) Uani . . 1.000
C C2 0.7305(5) 0.26212(14) 0.5292(3) 0.0688(10) Uani . . 1.000
C C3 0.5404(4) 0.31069(10) 0.5160(2) 0.0468(6) Uani . . 1.000
C C4 0.4449(5) 0.26711(14) 0.6194(2) 0.0664(9) Uani . . 1.000
C C5 0.6185(5) 0.37608(11) 0.5715(2) 0.0595(8) Uani . . 1.000
C C6 0.4225(6) 0.41648(14) 0.6078(3) 0.0806(13) Uani . . 1.000
C C7 0.7639(6) 0.41090(18) 0.4834(3) 0.0893(11) Uani . . 1.000
C C9 0.3479(4) 0.27053(10) 0.3106(2) 0.0489(7) Uani . . 1.000
C C11 0.3517(4) 0.15329(10) 0.2879(2) 0.0535(7) Uani . . 1.000
C C12 0.4526(5) 0.15184(14) 0.1587(3) 0.0698(10) Uani . . 1.000
C C13 0.4626(7) 0.10416(14) 0.3800(4) 0.0905(13) Uani . . 1.000
C C14 0.1059(5) 0.14520(14) 0.2731(3) 0.0751(10) Uani . . 1.000
O O21 -0.3083(4) 0.48529(11) -0.0728(2) 0.1029(10) Uani . . 1.000
O O22 0.0293(6) 0.47727(12) -0.1507(2) 0.1157(12) Uani . . 1.000
O O29 0.2623(3) 0.44185(7) 0.28415(17) 0.0670(6) Uani . . 1.000
O O30 0.0350(3) 0.50520(7) 0.15453(15) 0.0591(5) Uani . . 1.000
N N28 0.0285(3) 0.40040(9) 0.12378(16) 0.0503(6) Uani . . 1.000
C C22 -0.1048(6) 0.45988(14) -0.0824(3) 0.0744(10) Uani . . 1.000
C C23 -0.1359(4) 0.40626(11) 0.01507(19) 0.0490(7) Uani . . 1.000
C C24 -0.3549(5) 0.44115(16) 0.0314(3) 0.0809(11) Uani . . 1.000
C C25 -0.1695(4) 0.34178(12) -0.0555(2) 0.0544(7) Uani . . 1.000
C C26 0.0390(6) 0.31841(15) -0.1124(3) 0.0732(10) Uani . . 1.000
C C27 -0.2654(5) 0.29098(14) 0.0287(3) 0.0730(10) Uani . . 1.000
C C29 0.1192(4) 0.44917(10) 0.1946(2) 0.0497(7) Uani . . 1.000
C C31 0.1104(4) 0.56660(10) 0.2160(2) 0.0541(7) Uani . . 1.000
C C32 0.0453(6) 0.56815(15) 0.3535(3) 0.0784(10) Uani . . 1.000
C C33 -0.0211(6) 0.61481(14) 0.1317(3) 0.0854(11) Uani . . 1.000
C C34 0.3547(5) 0.57527(15) 0.2071(3) 0.0800(10) Uani . . 1.000
H H4A 0.41570 0.28940 0.69890 0.0800 Uiso calc R 1.000
H H4B 0.31650 0.24260 0.58610 0.0800 Uiso calc R 1.000
H H5 0.70970 0.36750 0.65270 0.0710 Uiso calc R 1.000
H H6A 0.47620 0.45300 0.65740 0.1210 Uiso calc R 1.000
H H6B 0.32920 0.39130 0.65890 0.1210 Uiso calc R 1.000
H H6C 0.33860 0.43060 0.52980 0.1210 Uiso calc R 1.000
H H7A 0.67700 0.42410 0.40580 0.1340 Uiso calc R 1.000
H H7B 0.88080 0.38300 0.46050 0.1340 Uiso calc R 1.000
H H7C 0.82700 0.44790 0.52760 0.1340 Uiso calc R 1.000
H H8 0.38680 0.35650 0.36680 0.0600 Uiso calc R 1.000
H H12A 0.38010 0.18290 0.10110 0.1050 Uiso calc R 1.000
H H12B 0.43410 0.11000 0.12090 0.1050 Uiso calc R 1.000
H H12C 0.60780 0.16170 0.17180 0.1050 Uiso calc R 1.000
H H13A 0.61900 0.11260 0.39140 0.1360 Uiso calc R 1.000
H H13B 0.43840 0.06210 0.34400 0.1360 Uiso calc R 1.000
H H13C 0.40050 0.10660 0.46270 0.1360 Uiso calc R 1.000
H H14A 0.04660 0.15200 0.35580 0.1130 Uiso calc R 1.000
H H14B 0.07030 0.10270 0.24290 0.1130 Uiso calc R 1.000
H H14C 0.04250 0.17570 0.21110 0.1130 Uiso calc R 1.000
H H24A -0.48530 0.41480 0.01090 0.0970 Uiso calc R 1.000
H H24B -0.36060 0.46160 0.11560 0.0970 Uiso calc R 1.000
H H25 -0.27950 0.34910 -0.12930 0.0650 Uiso calc R 1.000
H H26A 0.14850 0.30770 -0.04300 0.1100 Uiso calc R 1.000
H H26B 0.09550 0.35150 -0.16530 0.1100 Uiso calc R 1.000
H H26C 0.00510 0.28120 -0.16500 0.1100 Uiso calc R 1.000
H H27A -0.29710 0.25310 -0.02230 0.1100 Uiso calc R 1.000
H H27B -0.39980 0.30660 0.06100 0.1100 Uiso calc R 1.000
H H27C -0.16020 0.28100 0.10070 0.1100 Uiso calc R 1.000
H H28 0.07240 0.36240 0.14520 0.0600 Uiso calc R 1.000
H H32A -0.11110 0.56040 0.35370 0.1180 Uiso calc R 1.000
H H32B 0.08010 0.60930 0.39100 0.1180 Uiso calc R 1.000
H H32C 0.12530 0.53560 0.40370 0.1180 Uiso calc R 1.000
H H33A 0.01500 0.61040 0.04310 0.1280 Uiso . R 1.000
H H33B 0.01550 0.65730 0.16200 0.1280 Uiso . R 1.000
H H33C -0.17690 0.60740 0.13650 0.1280 Uiso . R 1.000
H H34A 0.43440 0.54430 0.26170 0.1200 Uiso calc R 1.000
H H34B 0.39720 0.61760 0.23550 0.1200 Uiso calc R 1.000
H H34C 0.38910 0.56940 0.11850 0.1200 Uiso calc R 1.000

loop_
_atom_type_symbol
_atom_type_description
_atom_type_scat_dispersion_real
_atom_type_scat_dispersion_imag
_atom_type_scat_source
O O 0.0106 0.0060 'International Tables Vol C Tables 4.2.6.8 and 6.1.1.4'
N N 0.0061 0.0033 'International Tables Vol C Tables 4.2.6.8 and 6.1.1.4'
H H 0.0000 0.0000 'International Tables Vol C Tables 4.2.6.8 and 6.1.1.4'
C C 0.0033 0.0016 'International Tables Vol C Tables 4.2.6.8 and 6.1.1.4'

loop_
_geom_angle_atom_site_label_1
_geom_angle_atom_site_label_2
_geom_angle_atom_site_label_3
_geom_angle
_geom_angle_publ_flag
C2 O1 C4 92.4(2) no
C9 O10 C11 122.10(17) no
C22 O21 C24 92.1(2) no
C29 O30 C31 122.15(17) no
C3 N8 C9 126.14(17) no
C9 N8 H8 117 no
C3 N8 H8 117 no
C23 N28 C29 125.62(19) no
C29 N28 H28 117 no
C23 N28 H28 117 no
O1 C2 C3 94.3(2) no
O1 C2 O2 127.2(3) no
O2 C2 C3 138.3(3) no
C2 C3 C4 82.45(19) no
N8 C3 C5 110.87(17) no
C2 C3 C5 110.5(2) no
N8 C3 C4 118.9(2) no
N8 C3 C2 118.66(19) no
C4 C3 C5 112.78(18) no
O1 C4 C3 90.0(2) no
C3 C5 C6 111.1(2) no
C6 C5 C7 112.6(2) no
C3 C5 C7 112.5(2) no
O9 C9 O10 125.4(2) no
O9 C9 N8 123.2(2) no
O10 C9 N8 111.47(18) no
C12 C11 C14 112.3(2) no
C13 C11 C14 111.9(2) no
C12 C11 C13 110.3(2) no
O10 C11 C14 110.3(2) no
O10 C11 C12 110.22(19) no
O10 C11 C13 101.20(19) no
C3 C4 H4B 114 no
C3 C4 H4A 114 no
H4A C4 H4B 111 no
O1 C4 H4B 114 no
O1 C4 H4A 114 no
C6 C5 H5 107 no
C3 C5 H5 107 no
C7 C5 H5 107 no
H6A C6 H6C 109 no
C5 C6 H6C 109 no
H6A C6 H6B 109 no
H6B C6 H6C 109 no
C5 C6 H6A 110 no
C5 C6 H6B 110 no
C5 C7 H7A 110 no
C5 C7 H7C 109 no
C5 C7 H7B 109 no
H7B C7 H7C 109 no
H7A C7 H7C 109 no
H7A C7 H7B 110 no
C11 C12 H12B 109 no
C11 C12 H12C 109 no
H12B C12 H12C 109 no
H12A C12 H12B 109 no
C11 C12 H12A 109 no
H12A C12 H12C 109 no
C11 C13 H13C 109 no
H13A C13 H13B 109 no
C11 C13 H13B 109 no
C11 C13 H13A 109 no
H13B C13 H13C 109 no
H13A C13 H13C 110 no
C11 C14 H14C 109 no
H14A C14 H14B 109 no
H14A C14 H14C 109 no
H14B C14 H14C 109 no
C11 C14 H14A 109 no
C11 C14 H14B 109 no
O22 C22 C23 138.6(3) no
O21 C22 O22 126.9(3) no
O21 C22 C23 94.5(2) no
N28 C23 C22 117.3(2) no
C22 C23 C24 82.9(2) no
N28 C23 C24 120.21(19) no
N28 C23 C25 110.43(18) no
C24 C23 C25 112.8(2) no
C22 C23 C25 110.60(18) no
O21 C24 C23 90.0(2) no
C23 C25 C27 112.71(19) no
C23 C25 C26 112.6(2) no
C26 C25 C27 111.4(2) no
O29 C29 N28 123.2(2) no
O29 C29 O30 125.1(2) no
O30 C29 N28 111.76(19) no
O30 C31 C33 101.66(19) no
O30 C31 C34 110.4(2) no
C32 C31 C34 113.0(2) no
C33 C31 C34 111.1(2) no
C32 C31 C33 111.2(2) no
O30 C31 C32 108.99(19) no
O21 C24 H24A 114 no
O21 C24 H24B 114 no
C23 C24 H24A 114 no
C23 C24 H24B 114 no
H24A C24 H24B 111 no
C23 C25 H25 107 no
C26 C25 H25 107 no
C27 C25 H25 107 no
C25 C26 H26A 109 no
C25 C26 H26B 109 no
C25 C26 H26C 109 no
H26A C26 H26B 110 no
H26A C26 H26C 109 no
H26B C26 H26C 109 no
C25 C27 H27A 109 no
C25 C27 H27B 110 no
C25 C27 H27C 109 no
H27A C27 H27B 109 no
H27A C27 H27C 109 no
H27B C27 H27C 109 no
C31 C32 H32A 109 no
C31 C32 H32B 109 no
C31 C32 H32C 109 no
H32A C32 H32B 110 no
H32A C32 H32C 109 no
H32B C32 H32C 110 no
C31 C33 H33A 109 no
C31 C33 H33B 109 no
C31 C33 H33C 110 no
H33A C33 H33B 109 no
H33A C33 H33C 109 no
H33B C33 H33C 109 no
C31 C34 H34A 109 no
C31 C34 H34B 109 no
C31 C34 H34C 109 no
H34A C34 H34B 109 no
H34A C34 H34C 109 no
H34B C34 H34C 109 no

loop_
_geom_bond_atom_site_label_1
_geom_bond_atom_site_label_2
_geom_bond_distance
_geom_bond_publ_flag
O1 C2 1.359(4) no
O1 C4 1.451(4) no
O2 C2 1.176(4) no
O9 C9 1.219(3) no
O10 C9 1.330(3) no
O10 C11 1.481(3) no
O21 C24 1.459(4) no
O21 C22 1.351(4) no
O22 C22 1.173(5) no
O29 C29 1.221(3) no
O30 C31 1.486(3) no
O30 C29 1.329(3) no
N8 C3 1.432(3) no
N8 C9 1.344(3) no
N8 H8 0.86 no
N28 C23 1.440(3) no
N28 C29 1.344(3) no
N28 H28 0.86 no
C2 C3 1.531(4) no
C3 C5 1.540(3) no
C3 C4 1.548(3) no
C5 C7 1.502(4) no
C5 C6 1.526(4) no
C11 C14 1.492(4) no
C11 C12 1.508(4) no
C11 C13 1.516(4) no
C4 H4A 0.97 no
C4 H4B 0.97 no
C5 H5 0.98 no
C6 H6B 0.96 no
C6 H6C 0.96 no
C6 H6A 0.96 no
C7 H7B 0.96 no
C7 H7C 0.96 no
C7 H7A 0.96 no
C12 H12C 0.96 no
C12 H12B 0.96 no
C12 H12A 0.96 no
C13 H13C 0.96 no
C13 H13A 0.96 no
C13 H13B 0.96 no
C14 H14B 0.96 no
C14 H14A 0.96 no
C14 H14C 0.96 no
C22 C23 1.526(4) no
C23 C25 1.536(3) no
C23 C24 1.533(4) no
C25 C26 1.514(4) no
C25 C27 1.515(4) no
C31 C33 1.513(4) no
C31 C34 1.499(4) no
C31 C32 1.500(4) no
C24 H24A 0.97 no
C24 H24B 0.97 no
C25 H25 0.98 no
C26 H26A 0.96 no
C26 H26B 0.96 no
C26 H26C 0.96 no
C27 H27A 0.96 no
C27 H27B 0.96 no
C27 H27C 0.96 no
C32 H32A 0.96 no
C32 H32B 0.96 no
C32 H32C 0.96 no
C33 H33A 0.96 no
C33 H33B 0.96 no
C33 H33C 0.96 no
C34 H34A 0.96 no
C34 H34B 0.96 no
C34 H34C 0.96 no

loop_
_geom_hbond_atom_site_label_D
_geom_hbond_atom_site_label_H
_geom_hbond_atom_site_label_A
_geom_hbond_distance_DH
_geom_hbond_distance_HA
_geom_hbond_distance_DA
_geom_hbond_angle_DHA
_geom_hbond_publ_flag
N8 H8 O29 0.86 2.09 2.939(2) 169 yes
N28 H28 O9 0.86 2.08 2.924(3) 168 yes
C6 H6C O29 0.96 2.54 3.434(4) 154 yes
C27 H27C O9 0.96 2.57 3.442(4) 151 yes

loop_
_cod_related_entry_id
_cod_related_entry_database
_cod_related_entry_code
1 ChemSpider 24739696
